data_4516164
loop_
_publ_author_name
'Berdiell, Izar Capel'
'Kulak, Alexander N.'
'Warriner, Stuart L.'
'Halcrow, Malcolm A.'

_publ_section_title
;
 Heterometallic Coordination Polymer Gels Supported by
 2,4,6-Tris(pyrazol-1-yl)-1,3,5-triazine.
;
_journal_issue 12
_journal_name_full 'ACS omega'
_journal_page_first 18466
_journal_page_last 18474
_journal_paper_doi 10.1021/acsomega.8b02508
_journal_volume 3
_journal_year 2018
_chemical_formula_moiety 'C26 H20 Fe N16, 2(B F4)'
_chemical_formula_sum 'C26 H20 B2 F8 Fe N16'
_chemical_formula_weight 786.05
_chemical_name_systematic
; 
Bis-[2,4,6-tri(pyrazol-1-yl)pyrimidine]iron(II) 
di(tetrafluoroborate)
;
_space_group_IT_number 70
_space_group_name_Hall '-F 2uv 2vw'
_space_group_name_H-M_alt 'F d d d :2'
_symmetry_cell_setting orthorhombic
_symmetry_space_group_name_H-M 'F d d d :2'
_atom_sites_solution_hydrogens geom
_atom_sites_solution_primary direct
_atom_sites_solution_secondary difmap
_audit_creation_method SHELXL-97
_cell_angle_alpha 90.00
_cell_angle_beta 90.00
_cell_angle_gamma 90.00
_cell_formula_units_Z 16
_cell_length_a 17.8353(8)
_cell_length_b 25.3177(13)
_cell_length_c 27.4906(11)
_cell_measurement_reflns_used 6037
_cell_measurement_temperature 120(2)
_cell_measurement_theta_max 73.52
_cell_measurement_theta_min 3.38
_cell_volume 12413.3(10)
_computing_cell_refinement 'CrysAlisPro, Agilent Technologies'
_computing_data_collection 'CrysAlisPro, Agilent Technologies'
_computing_data_reduction 'CrysAlisPro, Agilent Technologies'
_computing_molecular_graphics 'XSEED (Barbour, 2001)'
_computing_publication_material 'local program'
_computing_structure_refinement 'SHELXL-97 (Sheldrick, 1997)'
_computing_structure_solution 'SHELXS-97 (Sheldrick, 1990)'
_diffrn_ambient_temperature 120(2)
_diffrn_detector_area_resol_mean 5.3095
_diffrn_measured_fraction_theta_full 0.994
_diffrn_measured_fraction_theta_max 0.985
_diffrn_measurement_device_type 'SuperNova, Dual, Cu at zero, Atlas'
_diffrn_measurement_method '\w scans'
_diffrn_radiation_monochromator mirror
_diffrn_radiation_source 'SuperNova (Cu) X-ray Source'
_diffrn_radiation_type CuK\a
_diffrn_radiation_wavelength 1.54184
_diffrn_reflns_av_R_equivalents 0.0626
_diffrn_reflns_av_sigmaI/netI 0.0447
_diffrn_reflns_limit_h_max 21
_diffrn_reflns_limit_h_min -17
_diffrn_reflns_limit_k_max 31
_diffrn_reflns_limit_k_min -29
_diffrn_reflns_limit_l_max 26
_diffrn_reflns_limit_l_min -34
_diffrn_reflns_number 14884
_diffrn_reflns_theta_full 72.00
_diffrn_reflns_theta_max 73.60
_diffrn_reflns_theta_min 3.43
_diffrn_standards_decay_% 0
_diffrn_standards_interval_count 0
_diffrn_standards_interval_time 0
_diffrn_standards_number 0
_exptl_absorpt_coefficient_mu 4.793
_exptl_absorpt_correction_T_max 1.000
_exptl_absorpt_correction_T_min 0.597
_exptl_absorpt_correction_type multi-scan
_exptl_absorpt_process_details
; 
CrysAlisPro, Agilent Technologies,
Version 1.171.36.24 (release 03-12-2012 CrysAlis171 .NET)
Empirical absorption correction using spherical harmonics,
 implemented in SCALE3 ABSPACK scaling algorithm.
;
_exptl_crystal_colour orange
_exptl_crystal_density_diffrn 1.682
_exptl_crystal_density_method 'not measured'
_exptl_crystal_description 'rectangular prism'
_exptl_crystal_F_000 6336
_exptl_crystal_size_max 0.35
_exptl_crystal_size_mid 0.20
_exptl_crystal_size_min 0.10
_refine_diff_density_max 1.295
_refine_diff_density_min -0.570
_refine_diff_density_rms 0.110
_refine_ls_extinction_method none
_refine_ls_goodness_of_fit_ref 1.091
_refine_ls_hydrogen_treatment constr
_refine_ls_matrix_type full
_refine_ls_number_parameters 293
_refine_ls_number_reflns 3101
_refine_ls_number_restraints 6
_refine_ls_restrained_S_all 1.090
_refine_ls_R_factor_all 0.0851
_refine_ls_R_factor_gt 0.0755
_refine_ls_shift/su_max 0.000
_refine_ls_shift/su_mean 0.000
_refine_ls_structure_factor_coef Fsqd
_refine_ls_weighting_details 'calc w=1/[\s^2^(Fo^2^)+(0.1134P)^2^+91.5566P] where P=(Fo^2^+2Fc^2^)/3'
_refine_ls_weighting_scheme calc
_refine_ls_wR_factor_gt 0.2077
_refine_ls_wR_factor_ref 0.2157
_reflns_number_gt 2567
_reflns_number_total 3101
_reflns_threshold_expression >2sigma(I)
_cod_data_source_file ao8b02508_si_002.cif
_cod_data_source_block 81-bf42
_cod_original_sg_symbol_H-M 'F d d d'
_cod_database_code 4516164

loop_
_symmetry_equiv_pos_as_xyz
'x, y, z'
'-x+1/4, -y+1/4, z'
'x, -y+1/4, -z+1/4'
'-x+1/4, y, -z+1/4'
'x, y+1/2, z+1/2'
'-x+1/4, -y+3/4, z+1/2'
'x, -y+3/4, -z+3/4'
'-x+1/4, y+1/2, -z+3/4'
'x+1/2, y, z+1/2'
'-x+3/4, -y+1/4, z+1/2'
'x+1/2, -y+1/4, -z+3/4'
'-x+3/4, y, -z+3/4'
'x+1/2, y+1/2, z'
'-x+3/4, -y+3/4, z'
'x+1/2, -y+3/4, -z+1/4'
'-x+3/4, y+1/2, -z+1/4'
'-x, -y, -z'
'x-1/4, y-1/4, -z'
'-x, y-1/4, z-1/4'
'x-1/4, -y, z-1/4'
'-x, -y+1/2, -z+1/2'
'x-1/4, y+1/4, -z+1/2'
'-x, y+1/4, z+1/4'
'x-1/4, -y+1/2, z+1/4'
'-x+1/2, -y, -z+1/2'
'x+1/4, y-1/4, -z+1/2'
'-x+1/2, y-1/4, z+1/4'
'x+1/4, -y, z+1/4'
'-x+1/2, -y+1/2, -z'
'x+1/4, y+1/4, -z'
'-x+1/2, y+1/4, z-1/4'
'x+1/4, -y+1/2, z-1/4'

loop_
_atom_site_label
_atom_site_type_symbol
_atom_site_fract_x
_atom_site_fract_y
_atom_site_fract_z
_atom_site_U_iso_or_equiv
_atom_site_adp_type
_atom_site_occupancy
_atom_site_symmetry_multiplicity
_atom_site_calc_flag
_atom_site_refinement_flags
_atom_site_disorder_assembly
_atom_site_disorder_group
Fe1A Fe 0.3750 0.3750 0.3750 0.0327(3) Uani 1 4 d S . .
N2A N 0.3750 0.45864(19) 0.3750 0.0331(10) Uani 1 2 d S . .
C3A C 0.4228(2) 0.48708(16) 0.40199(14) 0.0356(9) Uani 1 1 d . . .
C4A C 0.4196(4) 0.54062(19) 0.4026(2) 0.041(7) Uani 0.50 1 d P A 1
H4A H 0.4512 0.5598 0.4241 0.050 Uiso 0.50 1 calc PR A 1
N4A N 0.4277(4) 0.53887(19) 0.4058(2) 0.028(5) Uani 0.50 1 d PR A 2
C5A C 0.3750 0.5652(2) 0.3750 0.0366(13) Uani 1 2 d S . .
N6A N 0.4728(2) 0.45471(14) 0.42737(13) 0.0383(8) Uani 1 1 d . A .
N7A N 0.4621(2) 0.40163(14) 0.42625(13) 0.0394(8) Uani 1 1 d . . .
C8A C 0.5185(3) 0.3814(2) 0.45131(19) 0.0494(11) Uani 1 1 d . A .
H8A H 0.5256 0.3447 0.4571 0.059 Uiso 1 1 calc R . .
C9A C 0.5665(3) 0.4212(2) 0.46826(19) 0.0553(13) Uani 1 1 d . . .
H9A H 0.6108 0.4167 0.4870 0.066 Uiso 1 1 calc R A .
C10A C 0.5367(3) 0.4673(2) 0.45240(17) 0.0476(11) Uani 1 1 d . A .
H10A H 0.5564 0.5017 0.4576 0.057 Uiso 1 1 calc R . .
N11A N 0.3750 0.61958(19) 0.3750 0.0388(12) Uani 1 2 d SU . .
C12A C 0.3999(18) 0.6514(11) 0.4141(12) 0.047(8) Uani 0.50 1 d PU B 1
H12A H 0.4198 0.6403 0.4445 0.056 Uiso 0.50 1 calc PR B 1
N12A N 0.3978(14) 0.6485(9) 0.4123(7) 0.042(5) Uani 0.50 1 d PU B 2
C13A C 0.3893(3) 0.69976(18) 0.39866(19) 0.0453(10) Uani 1 1 d U . .
H13A H 0.3996 0.7306 0.4171 0.054 Uiso 1 1 calc R B 1
Fe1B Fe 0.6250 0.6250 0.1250 0.0331(3) Uani 1 4 d S . .
N2B N 0.6250 0.6250 0.2018(2) 0.0373(11) Uani 1 2 d S . .
C3B C 0.5742(2) 0.65202(17) 0.22761(18) 0.0423(10) Uani 1 1 d . . .
C4B C 0.576(2) 0.6540(12) 0.2787(16) 0.054(11) Uani 0.50 1 d P C 1
H4B H 0.5428 0.6758 0.2968 0.064 Uiso 0.50 1 calc PR C 1
N4B N 0.5695(14) 0.6536(11) 0.2747(11) 0.033(5) Uani 0.50 1 d P C 2
C5B C 0.6250 0.6250 0.2995(3) 0.0409(14) Uani 1 2 d S . .
N6B N 0.52241(19) 0.67809(13) 0.19810(14) 0.0386(8) Uani 1 1 d . C .
N7B N 0.53358(19) 0.67812(13) 0.14901(14) 0.0388(8) Uani 1 1 d . . .
C8B C 0.4745(3) 0.70319(18) 0.13075(19) 0.0456(11) Uani 1 1 d . C .
H8B H 0.4668 0.7097 0.0971 0.055 Uiso 1 1 calc R . .
C9B C 0.4249(3) 0.71876(19) 0.1677(2) 0.0521(12) Uani 1 1 d . . .
H9B H 0.3789 0.7372 0.1638 0.062 Uiso 1 1 calc R C .
C10B C 0.4560(3) 0.70199(19) 0.2100(2) 0.0503(12) Uani 1 1 d . C .
H10B H 0.4357 0.7061 0.2417 0.060 Uiso 1 1 calc R . .
N11B N 0.6250 0.6250 0.3493(2) 0.0448(13) Uani 1 2 d S . .
C12B C 0.6738(17) 0.5968(12) 0.3778(9) 0.066(12) Uani 0.50 1 d P D 1
H12B H 0.7124 0.5738 0.3670 0.080 Uiso 0.50 1 calc PR D 1
N12B N 0.6768(11) 0.5983(6) 0.3773(8) 0.053(8) Uani 0.50 1 d P D 2
C13B C 0.6560(4) 0.6082(2) 0.4236(2) 0.0579(13) Uani 1 1 d . . .
H13B H 0.6814 0.5956 0.4516 0.069 Uiso 1 1 calc R D 1
B14 B 0.4944(3) 0.2363(2) 0.48488(19) 0.0440(11) Uani 1 1 d . . .
F15A F 0.4288(2) 0.26682(17) 0.48751(18) 0.0460(9) Uani 0.75 1 d P E 1
F16A F 0.5100(2) 0.2224(2) 0.43818(14) 0.0576(11) Uani 0.75 1 d P E 1
F17A F 0.5545(2) 0.2698(2) 0.50191(15) 0.0625(11) Uani 0.75 1 d P E 1
F18A F 0.4901(2) 0.19407(17) 0.51509(17) 0.0649(12) Uani 0.75 1 d P E 1
F15B F 0.4386(11) 0.2603(7) 0.5055(6) 0.066(5) Uiso 0.25 1 d P E 2
F16B F 0.5052(8) 0.2513(6) 0.4367(5) 0.052(3) Uiso 0.25 1 d P E 2
F17B F 0.5582(9) 0.2312(7) 0.5084(6) 0.070(4) Uiso 0.25 1 d P E 2
F18B F 0.4672(10) 0.1790(7) 0.4758(7) 0.085(4) Uiso 0.25 1 d P E 2

loop_
_atom_site_aniso_label
_atom_site_aniso_U_11
_atom_site_aniso_U_22
_atom_site_aniso_U_33
_atom_site_aniso_U_23
_atom_site_aniso_U_13
_atom_site_aniso_U_12
Fe1A 0.0276(6) 0.0301(6) 0.0404(7) 0.000 0.000 0.000
N2A 0.034(2) 0.031(2) 0.034(2) 0.000 0.0030(18) 0.000
C3A 0.036(2) 0.037(2) 0.034(2) -0.0018(16) 0.0077(16) -0.0042(16)
C4A 0.045(10) 0.035(11) 0.044(11) -0.008(8) -0.008(7) 0.003(7)
N4A 0.027(6) 0.029(8) 0.029(7) 0.003(5) 0.001(4) -0.002(4)
C5A 0.035(3) 0.038(3) 0.037(3) 0.000 0.006(2) 0.000
N6A 0.0360(18) 0.0443(19) 0.0346(17) -0.0060(14) -0.0011(14) -0.0051(14)
N7A 0.0374(18) 0.0394(18) 0.0414(18) -0.0001(15) -0.0046(15) -0.0027(14)
C8A 0.039(3) 0.053(3) 0.057(3) 0.003(2) -0.008(2) 0.0024(19)
C9A 0.041(2) 0.077(4) 0.049(3) -0.005(2) -0.011(2) -0.002(2)
C10A 0.038(2) 0.060(3) 0.045(2) -0.013(2) 0.0007(19) -0.013(2)
N11A 0.041(3) 0.032(2) 0.043(3) 0.000 -0.002(2) 0.000
C12A 0.043(14) 0.024(6) 0.074(15) -0.012(7) -0.011(11) -0.015(8)
N12A 0.053(14) 0.045(8) 0.027(7) -0.003(6) 0.003(7) 0.012(8)
C13A 0.048(2) 0.035(2) 0.053(3) -0.0059(19) 0.004(2) -0.0053(18)
Fe1B 0.0253(6) 0.0310(6) 0.0431(7) 0.000 0.000 0.000
N2B 0.030(2) 0.036(2) 0.046(3) 0.000 0.000 -0.0033(18)
C3B 0.038(2) 0.036(2) 0.053(3) -0.0004(19) 0.0046(19) -0.0050(17)
C4B 0.07(2) 0.025(10) 0.07(2) -0.004(9) 0.005(13) -0.007(10)
N4B 0.021(6) 0.048(11) 0.030(7) 0.001(6) -0.002(5) 0.004(5)
C5B 0.040(3) 0.033(3) 0.049(4) 0.000 0.000 0.000(3)
N6B 0.0300(17) 0.0347(17) 0.051(2) -0.0025(15) 0.0073(15) 0.0017(13)
N7B 0.0302(17) 0.0326(17) 0.054(2) 0.0013(15) 0.0009(15) 0.0018(13)
C8B 0.033(2) 0.040(2) 0.064(3) 0.004(2) -0.0013(19) 0.0035(17)
C9B 0.032(2) 0.046(2) 0.079(4) -0.001(2) 0.008(2) 0.0064(18)
C10B 0.038(2) 0.044(2) 0.068(3) -0.012(2) 0.014(2) 0.0024(19)
N11B 0.045(3) 0.045(3) 0.044(3) 0.000 0.000 0.006(2)
C12B 0.07(2) 0.09(2) 0.034(12) -0.017(10) 0.006(11) 0.030(14)
N12B 0.054(11) 0.032(8) 0.071(16) 0.012(7) -0.032(8) 0.000(7)
C13B 0.070(4) 0.061(3) 0.042(3) 0.001(2) -0.006(2) 0.003(3)
B14 0.027(2) 0.063(3) 0.043(3) 0.007(2) 0.0028(19) -0.003(2)
F15A 0.039(2) 0.050(2) 0.048(2) 0.0028(19) -0.0048(18) 0.0060(15)
F16A 0.046(2) 0.087(3) 0.040(2) -0.015(2) -0.0010(16) -0.005(2)
F17A 0.041(2) 0.089(3) 0.058(2) -0.011(2) -0.0065(17) -0.020(2)
F18A 0.051(2) 0.062(2) 0.081(3) 0.030(2) 0.023(2) 0.0215(19)

loop_
_atom_type_symbol
_atom_type_description
_atom_type_scat_dispersion_real
_atom_type_scat_dispersion_imag
_atom_type_scat_source
C C 0.0181 0.0091 'International Tables Vol C Tables 4.2.6.8 and 6.1.1.4'
H H 0.0000 0.0000 'International Tables Vol C Tables 4.2.6.8 and 6.1.1.4'
B B 0.0090 0.0039 'International Tables Vol C Tables 4.2.6.8 and 6.1.1.4'
F F 0.0727 0.0534 'International Tables Vol C Tables 4.2.6.8 and 6.1.1.4'
Fe Fe -1.1336 3.1974 'International Tables Vol C Tables 4.2.6.8 and 6.1.1.4'
N N 0.0311 0.0180 'International Tables Vol C Tables 4.2.6.8 and 6.1.1.4'

loop_
_geom_angle_atom_site_label_1
_geom_angle_atom_site_label_2
_geom_angle_atom_site_label_3
_geom_angle
_geom_angle_site_symmetry_1
_geom_angle_site_symmetry_3
N2A Fe1A N2A 180.00 14 .
N2A Fe1A N7A 72.18(9) . .
N7A Fe1A N7A 144.35(19) . 12
N7A Fe1A N7A 90.3(2) . 7
N2A Fe1A N7A 107.82(9) . 14
N7A Fe1A N7A 100.46(19) . 14
C3A N2A C3A 115.0(5) . 12
C3A N2A Fe1A 122.5(2) . .
C3A N2A Fe1A 122.5(2) 12 .
N4A C3A N2A 128.4(5) . .
N2A C3A C4A 121.1(5) . .
N4A C3A N6A 120.1(5) . .
N2A C3A N6A 111.5(4) . .
C4A C3A N6A 127.3(5) . .
C5A C4A C3A 120.8(6) . .
C5A C4A H4A 119.6 . .
C3A C4A H4A 119.6 . .
C3A N4A C5A 111.9(6) . .
C4A C5A C4A 120.9(7) . 12
C4A C5A N11A 119.6(3) . .
C4A C5A N11A 119.6(3) 12 .
C4A C5A N4A 122.6(6) . 12
N11A C5A N4A 117.8(3) . 12
C4A C5A N4A 122.6(6) 12 .
N11A C5A N4A 117.8(3) . .
N4A C5A N4A 124.3(6) 12 .
N7A N6A C10A 111.1(4) . .
N7A N6A C3A 118.6(3) . .
C10A N6A C3A 130.2(4) . .
C8A N7A N6A 105.3(4) . .
C8A N7A Fe1A 138.7(3) . .
N6A N7A Fe1A 114.7(3) . .
N7A C8A C9A 111.1(5) . .
N7A C8A H8A 124.4 . .
C9A C8A H8A 124.4 . .
C10A C9A C8A 105.8(4) . .
C10A C9A H9A 127.1 . .
C8A C9A H9A 127.1 . .
C9A C10A N6A 106.7(4) . .
C9A C10A H10A 126.7 . .
N6A C10A H10A 126.7 . .
N12A N11A N12A 113(2) 12 .
N12A N11A C5A 123.5(11) 12 .
N12A N11A C5A 123.5(11) . .
N12A N11A C12A 111.7(6) 12 .
C5A N11A C12A 124.7(14) . .
N12A N11A C12A 111.7(6) . 12
C5A N11A C12A 124.7(14) . 12
C12A N11A C12A 111(3) . 12
C13A C12A N11A 104(2) . .
C13A C12A H12A 128.1 . .
N11A C12A H12A 128.1 . .
N11A N12A C13A 106.2(16) . .
C12A C13A C13A 110.8(13) . 12
N12A C13A C13A 107.4(9) . 12
C12A C13A H13A 124.6 . .
N12A C13A H13A 128.0 . .
C13A C13A H13A 124.6 12 .
N2B Fe1B N2B 180.00 3_565 .
N2B Fe1B N7B 107.34(10) . 3_565
N2B Fe1B N7B 72.66(10) . .
N7B Fe1B N7B 85.15(18) 3_565 .
N7B Fe1B N7B 105.20(18) 4_655 .
N7B Fe1B N7B 145.3(2) 2_665 .
C3B N2B C3B 115.9(6) 2_665 .
C3B N2B Fe1B 122.1(3) 2_665 .
C3B N2B Fe1B 122.1(3) . .
N4B C3B N2B 126.1(12) . .
N4B C3B N6B 121.4(11) . .
N2B C3B N6B 112.4(4) . .
N2B C3B C4B 122.2(15) . .
N6B C3B C4B 125.4(15) . .
C5B C4B C3B 116(3) . .
C5B C4B H4B 121.8 . .
C3B C4B H4B 121.8 . .
C3B N4B C5B 115.0(18) . .
C4B C5B C4B 127(4) . 2_665
C4B C5B N11B 117(2) . .
C4B C5B N11B 117(2) 2_665 .
C4B C5B N4B 124.1(11) 2_665 .
N11B C5B N4B 119.1(11) . .
C4B C5B N4B 124.1(11) . 2_665
N11B C5B N4B 119.1(11) . 2_665
N4B C5B N4B 122(2) . 2_665
N7B N6B C10B 111.2(4) . .
N7B N6B C3B 118.6(3) . .
C10B N6B C3B 130.0(4) . .
C8B N7B N6B 104.9(4) . .
C8B N7B Fe1B 139.6(3) . .
N6B N7B Fe1B 113.7(3) . .
N7B C8B C9B 111.2(5) . .
N7B C8B H8B 124.4 . .
C9B C8B H8B 124.4 . .
C10B C9B C8B 105.9(4) . .
C10B C9B H9B 127.1 . .
C8B C9B H9B 127.1 . .
C9B C10B N6B 106.7(4) . .
C9B C10B H10B 126.6 . .
N6B C10B H10B 126.6 . .
C5B N11B C12B 124.8(9) . 2_665
C5B N11B C12B 124.8(9) . .
C12B N11B C12B 110.4(18) 2_665 .
C5B N11B N12B 123.9(10) . 2_665
C12B N11B N12B 111.2(6) . 2_665
C5B N11B N12B 123.9(10) . .
C12B N11B N12B 111.3(6) 2_665 .
N12B N11B N12B 112.2(19) 2_665 .
C13B C12B N11B 106.0(16) . .
C13B C12B H12B 127.0 . .
N11B C12B H12B 127.0 . .
C13B N12B N11B 104.4(13) . .
C12B C13B C13B 108.7(13) . 2_665
N12B C13B C13B 109.4(8) . 2_665
C12B C13B H13B 125.6 . .
N12B C13B H13B 124.9 . .
C13B C13B H13B 125.6 2_665 .
F18A B14 F16A 112.8(5) . .
F18A B14 F15A 110.8(4) . .
F16A B14 F15A 111.2(5) . .
F18A B14 F17A 107.9(5) . .
F16A B14 F17A 107.8(4) . .
F15A B14 F17A 106.1(5) . .
F15B B14 F17B 119.7(11) . .
F15B B14 F16B 113.2(10) . .
F17B B14 F16B 111.9(10) . .
F15B B14 F18B 105.7(11) . .
F17B B14 F18B 105.0(10) . .
F16B B14 F18B 98.4(9) . .

loop_
_geom_bond_atom_site_label_1
_geom_bond_atom_site_label_2
_geom_bond_distance
_geom_bond_site_symmetry_2
Fe1A N2A 2.118(5) .
Fe1A N7A 2.202(4) .
N2A C3A 1.340(5) .
C3A N4A 1.318(6) .
C3A C4A 1.357(6) .
C3A N6A 1.398(6) .
C4A C5A 1.264(9) .
C4A H4A 0.9500 .
N4A C5A 1.430(9) .
C5A N11A 1.376(8) .
N6A N7A 1.358(5) .
N6A C10A 1.369(6) .
N7A C8A 1.323(6) .
C8A C9A 1.401(7) .
C8A H8A 0.9500 .
C9A C10A 1.356(8) .
C9A H9A 0.9500 .
C10A H10A 0.9500 .
N11A N12A 1.32(2) .
N11A C12A 1.42(3) .
C12A C13A 1.31(3) .
C12A H12A 0.9500 .
N12A C13A 1.36(2) .
C13A C13A 1.397(10) 12
C13A H13A 0.9500 .
Fe1B N2B 2.110(5) .
Fe1B N7B 2.214(3) .
N2B C3B 1.339(5) .
C3B N4B 1.30(3) .
C3B N6B 1.396(6) .
C3B C4B 1.41(4) .
C4B C5B 1.28(4) .
C4B H4B 0.9500 .
N4B C5B 1.40(3) .
C5B N11B 1.369(9) .
N6B N7B 1.364(5) .
N6B C10B 1.369(6) .
N7B C8B 1.329(6) .
C8B C9B 1.403(7) .
C8B H8B 0.9500 .
C9B C10B 1.358(8) .
C9B H9B 0.9500 .
C10B H10B 0.9500 .
N11B C12B 1.37(3) .
N11B N12B 1.380(18) .
C12B C13B 1.33(2) .
C12B H12B 0.9500 .
N12B C13B 1.35(2) .
C13B C13B 1.394(12) 2_665
C13B H13B 0.9500 .
B14 F18A 1.355(7) .
B14 F16A 1.360(7) .
B14 F15A 1.404(7) .
B14 F17A 1.446(6) .
B14 F15B 1.30(2) .
B14 F17B 1.316(16) .
B14 F16B 1.391(15) .
B14 F18B 1.548(18) .
